data_4515990
loop_
_publ_author_name
'Wellala, Nadeesha P. N.'
'Luebking, John D.'
'Krause, Jeanette A.'
'Guan, Hairong'

_publ_section_title
;
 Roles of Hydrogen Bonding in Proton Transfer to
 \k<sup>P</sup>,\k<sup>N</sup>,\k<sup>P</sup>-N(CH<sub>2</sub>CH<sub>2</sub>P
 <i> <sup>i</sup> </i> Pr<sub>2</sub>)<sub>2</sub>-Ligated Nickel Pincer
 Complexes.
;
_journal_issue 5
_journal_name_full 'ACS omega'
_journal_page_first 4986
_journal_page_last 5001
_journal_paper_doi 10.1021/acsomega.8b00777
_journal_volume 3
_journal_year 2018
_chemical_formula_moiety 'C12 H21 I N2 Ni'
_chemical_formula_sum 'C12 H21 I N2 Ni'
_chemical_formula_weight 378.92
_space_group_crystal_system tetragonal
_space_group_IT_number 86
_space_group_name_Hall '-P 4bc'
_space_group_name_H-M_alt 'P 42/n :2'
_atom_sites_solution_hydrogens geom
_atom_sites_solution_primary direct
_atom_sites_solution_secondary difmap
_audit_creation_method SHELXL-2014/7
_cell_angle_alpha 90
_cell_angle_beta 90
_cell_angle_gamma 90
_cell_formula_units_Z 8
_cell_length_a 18.8225(5)
_cell_length_b 18.8225(5)
_cell_length_c 8.3226(3)
_cell_measurement_reflns_used 9991
_cell_measurement_temperature 150(2)
_cell_measurement_theta_max 28.31
_cell_measurement_theta_min 2.68
_cell_volume 2948.58(15)
_computing_cell_refinement 'Bruker SAINT v8.38A (Bruker, 2016)'
_computing_data_collection 'Bruker APEX3 v2017.3.0 (Bruker, 2017)'
_computing_data_reduction 'Bruker SAINT v8.38A (Bruker, 2016)'
_computing_molecular_graphics 'Bruker SHELXTL v6.14'
_computing_publication_material 'Bruker SHELXTL v6.14'
_computing_structure_refinement 'SHELXL-2014 (Sheldrick, 2014)'
_computing_structure_solution 'Bruker SHELXTL v6.14'
_diffrn_ambient_temperature 150(2)
_diffrn_measured_fraction_theta_full 0.999
_diffrn_measured_fraction_theta_max 0.999
_diffrn_measurement_device_type 'Bruker D8 Venture Photon-II'
_diffrn_measurement_method '\w-\f scans'
_diffrn_radiation_monochromator 'multilayer mirror'
_diffrn_radiation_type MoK\a
_diffrn_radiation_wavelength 0.71073
_diffrn_reflns_av_R_equivalents 0.0365
_diffrn_reflns_av_unetI/netI 0.0144
_diffrn_reflns_Laue_measured_fraction_full 0.999
_diffrn_reflns_Laue_measured_fraction_max 0.999
_diffrn_reflns_limit_h_max 25
_diffrn_reflns_limit_h_min -25
_diffrn_reflns_limit_k_max 25
_diffrn_reflns_limit_k_min -25
_diffrn_reflns_limit_l_max 11
_diffrn_reflns_limit_l_min -11
_diffrn_reflns_number 67579
_diffrn_reflns_point_group_measured_fraction_full 0.999
_diffrn_reflns_point_group_measured_fraction_max 0.999
_diffrn_reflns_theta_full 25.242
_diffrn_reflns_theta_max 28.314
_diffrn_reflns_theta_min 2.164
_diffrn_source 'Incoatec Mo-microfocus 3.0'
_exptl_absorpt_coefficient_mu 3.389
_exptl_absorpt_correction_T_max 0.862
_exptl_absorpt_correction_T_min 0.792
_exptl_absorpt_correction_type multi-scan
_exptl_absorpt_process_details 'SADABS 2016/2 (L.Krause, et al. J. Appl. Cryst. (2015), 48, 3-10'
_exptl_crystal_colour purple-red
_exptl_crystal_density_diffrn 1.707
_exptl_crystal_description block
_exptl_crystal_F_000 1504
_exptl_crystal_size_max 0.065
_exptl_crystal_size_mid 0.050
_exptl_crystal_size_min 0.045
_refine_diff_density_max 0.702
_refine_diff_density_min -0.969
_refine_diff_density_rms 0.155
_refine_ls_extinction_method none
_refine_ls_goodness_of_fit_ref 1.067
_refine_ls_hydrogen_treatment constr
_refine_ls_matrix_type full
_refine_ls_number_parameters 149
_refine_ls_number_reflns 3671
_refine_ls_number_restraints 0
_refine_ls_restrained_S_all 1.067
_refine_ls_R_factor_all 0.0245
_refine_ls_R_factor_gt 0.0189
_refine_ls_shift/su_max 0.003
_refine_ls_shift/su_mean 0.000
_refine_ls_structure_factor_coef Fsqd
_refine_ls_weighting_details 'w=1/[\s^2^(Fo^2^)+(0.0126P)^2^+2.4213P] where P=(Fo^2^+2Fc^2^)/3'
_refine_ls_weighting_scheme calc
_refine_ls_wR_factor_gt 0.0389
_refine_ls_wR_factor_ref 0.0411
_reflns_Friedel_coverage 0.000
_reflns_number_gt 3294
_reflns_number_total 3671
_reflns_threshold_expression 'I > 2\s(I)'
_cod_data_source_file ao8b00777_si_002.cif
_cod_data_source_block TMEDA-NiPhI
_cod_original_cell_volume 2948.57(19)
_cod_original_sg_symbol_H-M 'P 42/n'
_cod_database_code 4515990
_shelx_shelxl_version_number 2014/7
_shelx_space_group_comment
;
The symmetry employed for this shelxl refinement is uniquely defined
by the following loop, which should always be used as a source of
symmetry information in preference to the above space-group names.
They are only intended as comments.
;
_shelx_estimated_absorpt_t_min 0.810
_shelx_estimated_absorpt_t_max 0.862

loop_
_space_group_symop_operation_xyz
'x, y, z'
'-x+1/2, -y+1/2, z'
'-y, x+1/2, z+1/2'
'y+1/2, -x, z+1/2'
'-x, -y, -z'
'x-1/2, y-1/2, -z'
'y, -x-1/2, -z-1/2'
'-y-1/2, x, -z-1/2'

loop_
_atom_site_label
_atom_site_type_symbol
_atom_site_fract_x
_atom_site_fract_y
_atom_site_fract_z
_atom_site_U_iso_or_equiv
_atom_site_adp_type
_atom_site_occupancy
_atom_site_site_symmetry_order
_atom_site_calc_flag
_atom_site_refinement_flags_posn
_atom_site_refinement_flags_adp
Ni Ni 0.28411(2) 0.51031(2) 0.68466(3) 0.02044(5) Uani 1 1 d . .
I1 I 0.21511(2) 0.55479(2) 0.44932(2) 0.03458(4) Uani 1 1 d . .
N1 N 0.23862(8) 0.57987(8) 0.84500(19) 0.0267(3) Uani 1 1 d . .
N2 N 0.33669(8) 0.46979(8) 0.87034(19) 0.0263(3) Uani 1 1 d . .
C1 C 0.28041(12) 0.57185(11) 0.9959(2) 0.0340(4) Uani 1 1 d . .
H1A H 0.2518 0.5880 1.0887 0.041 Uiso 1 1 calc R U
H1B H 0.3238 0.6014 0.9902 0.041 Uiso 1 1 calc R U
C2 C 0.30031(12) 0.49578(12) 1.0174(2) 0.0371(5) Uani 1 1 d . .
H2A H 0.3323 0.4908 1.1112 0.045 Uiso 1 1 calc R U
H2B H 0.2572 0.4671 1.0376 0.045 Uiso 1 1 calc R U
C3 C 0.24028(12) 0.65594(10) 0.8014(3) 0.0374(5) Uani 1 1 d . .
H3A H 0.2212 0.6842 0.8903 0.056 Uiso 1 1 calc R U
H3B H 0.2114 0.6637 0.7051 0.056 Uiso 1 1 calc R U
H3C H 0.2894 0.6704 0.7799 0.056 Uiso 1 1 calc R U
C4 C 0.16367(11) 0.55951(14) 0.8733(3) 0.0458(6) Uani 1 1 d . .
H4A H 0.1440 0.5885 0.9603 0.069 Uiso 1 1 calc R U
H4B H 0.1613 0.5092 0.9033 0.069 Uiso 1 1 calc R U
H4C H 0.1361 0.5673 0.7750 0.069 Uiso 1 1 calc R U
C5 C 0.33846(15) 0.39101(11) 0.8802(3) 0.0467(6) Uani 1 1 d . .
H5A H 0.3599 0.3766 0.9825 0.070 Uiso 1 1 calc R U
H5B H 0.3667 0.3721 0.7911 0.070 Uiso 1 1 calc R U
H5C H 0.2899 0.3724 0.8737 0.070 Uiso 1 1 calc R U
C6 C 0.41147(11) 0.49443(13) 0.8685(3) 0.0403(5) Uani 1 1 d . .
H6A H 0.4353 0.4791 0.9673 0.060 Uiso 1 1 calc R U
H6B H 0.4126 0.5464 0.8615 0.060 Uiso 1 1 calc R U
H6C H 0.4360 0.4741 0.7754 0.060 Uiso 1 1 calc R U
C7 C 0.32767(9) 0.44661(9) 0.5386(2) 0.0236(3) Uani 1 1 d . .
C8 C 0.39180(10) 0.46269(10) 0.4617(2) 0.0295(4) Uani 1 1 d . .
H8A H 0.4142 0.5069 0.4827 0.035 Uiso 1 1 calc R U
C9 C 0.42339(11) 0.41537(12) 0.3551(2) 0.0355(5) Uani 1 1 d . .
H9A H 0.4671 0.4276 0.3053 0.043 Uiso 1 1 calc R U
C10 C 0.39196(11) 0.35079(11) 0.3208(2) 0.0354(5) Uani 1 1 d . .
H10A H 0.4134 0.3188 0.2471 0.043 Uiso 1 1 calc R U
C11 C 0.32882(11) 0.33372(11) 0.3957(3) 0.0348(4) Uani 1 1 d . .
H11A H 0.3068 0.2893 0.3742 0.042 Uiso 1 1 calc R U
C12 C 0.29704(10) 0.38088(10) 0.5024(2) 0.0297(4) Uani 1 1 d . .
H12A H 0.2534 0.3681 0.5519 0.036 Uiso 1 1 calc R U

loop_
_atom_site_aniso_label
_atom_site_aniso_U_11
_atom_site_aniso_U_22
_atom_site_aniso_U_33
_atom_site_aniso_U_23
_atom_site_aniso_U_13
_atom_site_aniso_U_12
Ni 0.01935(11) 0.01906(11) 0.02292(11) 0.00028(8) -0.00032(8) 0.00065(8)
I1 0.03876(8) 0.03647(8) 0.02851(7) -0.00129(5) -0.00713(5) 0.01568(5)
N1 0.0259(8) 0.0243(7) 0.0298(8) -0.0023(6) 0.0027(6) 0.0006(6)
N2 0.0291(8) 0.0230(7) 0.0268(8) 0.0019(6) -0.0039(6) -0.0020(6)
C1 0.0410(11) 0.0351(11) 0.0260(9) -0.0053(8) -0.0005(8) -0.0004(9)
C2 0.0436(12) 0.0416(12) 0.0260(10) 0.0032(8) -0.0004(9) -0.0012(9)
C3 0.0450(12) 0.0223(9) 0.0450(12) -0.0042(8) -0.0032(10) 0.0036(8)
C4 0.0282(11) 0.0583(15) 0.0510(14) -0.0106(11) 0.0130(10) -0.0076(10)
C5 0.0726(17) 0.0265(10) 0.0409(12) 0.0070(9) -0.0175(12) -0.0006(10)
C6 0.0267(10) 0.0507(13) 0.0434(12) -0.0033(10) -0.0092(9) -0.0013(9)
C7 0.0210(8) 0.0244(8) 0.0253(8) 0.0014(7) -0.0025(7) 0.0048(6)
C8 0.0273(9) 0.0284(9) 0.0329(10) 0.0046(8) 0.0026(8) 0.0006(7)
C9 0.0279(10) 0.0468(12) 0.0319(10) 0.0093(9) 0.0073(8) 0.0115(9)
C10 0.0386(11) 0.0407(11) 0.0270(10) -0.0035(8) -0.0031(8) 0.0197(9)
C11 0.0373(11) 0.0295(10) 0.0376(11) -0.0084(8) -0.0112(9) 0.0069(8)
C12 0.0229(9) 0.0315(10) 0.0348(10) -0.0033(8) -0.0015(7) -0.0002(7)

loop_
_atom_type_symbol
_atom_type_description
_atom_type_scat_dispersion_real
_atom_type_scat_dispersion_imag
_atom_type_scat_source
C C 0.0033 0.0016 'International Tables Vol C Tables 4.2.6.8 and 6.1.1.4'
H H 0.0000 0.0000 'International Tables Vol C Tables 4.2.6.8 and 6.1.1.4'
N N 0.0061 0.0033 'International Tables Vol C Tables 4.2.6.8 and 6.1.1.4'
Ni Ni 0.3393 1.1124 'International Tables Vol C Tables 4.2.6.8 and 6.1.1.4'
I I -0.4742 1.8119 'International Tables Vol C Tables 4.2.6.8 and 6.1.1.4'

loop_
_geom_angle_atom_site_label_1
_geom_angle_atom_site_label_2
_geom_angle_atom_site_label_3
_geom_angle
C7 Ni N2 92.33(7)
C7 Ni N1 178.96(7)
N2 Ni N1 86.97(6)
C7 Ni I1 86.20(5)
N2 Ni I1 176.92(4)
N1 Ni I1 94.53(4)
C3 N1 C4 108.07(17)
C3 N1 C1 107.11(15)
C4 N1 C1 110.05(17)
C3 N1 Ni 116.67(13)
C4 N1 Ni 109.58(13)
C1 N1 Ni 105.22(11)
C6 N2 C5 106.96(17)
C6 N2 C2 110.08(16)
C5 N2 C2 107.07(16)
C6 N2 Ni 110.16(12)
C5 N2 Ni 115.94(12)
C2 N2 Ni 106.54(12)
N1 C1 C2 109.36(16)
N2 C2 C1 109.46(16)
C12 C7 C8 116.67(17)
C12 C7 Ni 121.33(14)
C8 C7 Ni 122.00(14)
C9 C8 C7 121.47(18)
C10 C9 C8 120.81(19)
C11 C10 C9 118.69(18)
C10 C11 C12 120.69(19)
C11 C12 C7 121.67(18)

loop_
_geom_bond_atom_site_label_1
_geom_bond_atom_site_label_2
_geom_bond_distance
Ni C7 1.8944(18)
Ni N2 1.9874(15)
Ni N1 2.0563(15)
Ni I1 2.4947(3)
N1 C3 1.477(2)
N1 C4 1.481(3)
N1 C1 1.490(3)
N2 C6 1.482(2)
N2 C5 1.485(2)
N2 C2 1.485(3)
C1 C2 1.491(3)
C7 C12 1.398(3)
C7 C8 1.399(2)
C8 C9 1.390(3)
C9 C10 1.382(3)
C10 C11 1.380(3)
C11 C12 1.391(3)

loop_
_geom_torsion_atom_site_label_1
_geom_torsion_atom_site_label_2
_geom_torsion_atom_site_label_3
_geom_torsion_atom_site_label_4
_geom_torsion
C3 N1 C1 C2 -161.98(17)
C4 N1 C1 C2 80.8(2)
Ni N1 C1 C2 -37.19(19)
C6 N2 C2 C1 78.4(2)
C5 N2 C2 C1 -165.65(18)
Ni N2 C2 C1 -41.00(19)
N1 C1 C2 N2 53.6(2)
N2 Ni C7 C12 90.80(15)
I1 Ni C7 C12 -86.48(15)
N2 Ni C7 C8 -89.16(15)
I1 Ni C7 C8 93.55(15)
C12 C7 C8 C9 -0.2(3)
Ni C7 C8 C9 179.75(14)
C7 C8 C9 C10 0.5(3)
C8 C9 C10 C11 -0.7(3)
C9 C10 C11 C12 0.7(3)
C10 C11 C12 C7 -0.4(3)
C8 C7 C12 C11 0.2(3)
Ni C7 C12 C11 -179.76(15)
